data_1532993
loop_
_publ_author_name
'Kannan, C.V.'
'Righi, L.'
'Ganesamoorthy, S.'
'Ramasamy, P.'
'Bocelli, G.'

_publ_section_title
;
 Growth, structural and optical studies of chromium doped K Ti O P O4
 single crystals
;
_journal_name_full 'Journal of Crystal Growth'
_journal_page_first 328
_journal_page_last 332
_journal_volume 252
_journal_year 2003
_chemical_formula_sum 'Cr0.019 K0.981 O5 P Ti'
_chemical_name_systematic '(K0.981 Cr0.019) (Ti O) (P O4)'
_space_group_IT_number 33
_symmetry_space_group_name_Hall 'P 2c -2n'
_symmetry_space_group_name_H-M 'P n a 21'
_cell_angle_alpha 90
_cell_angle_beta 90
_cell_angle_gamma 90
_cell_formula_units_Z 8
_cell_length_a 12.878
_cell_length_b 6.406
_cell_length_c 10.641
_cell_volume 877.845
_citation_journal_id_ASTM JCRGAE
_cod_data_source_file Kannan_JCRGAE_2003_754.cif
_cod_data_source_block Cr0.019K0.981O5P1Ti1
_cod_original_cell_volume 877.8449
_cod_original_formula_sum 'Cr0.019 K0.981 O5 P1 Ti1'
_cod_database_code 1532993

loop_
_symmetry_equiv_pos_as_xyz
x,y,z
-x,-y,z+1/2
-x+1/2,y+1/2,z+1/2
x+1/2,-y+1/2,z

loop_
_atom_site_label
_atom_site_type_symbol
_atom_site_fract_x
_atom_site_fract_y
_atom_site_fract_z
_atom_site_occupancy
_atom_site_U_iso_or_equiv
O9 O-2 0.2235 0.0402 0.6113 1 0.0
Cr1 Cr+3 0.3783 0.7809 0.6879 0.033 0.0
O2 O-2 0.5095 0.4657 0.6177 1 0.0
O1 O-2 0.4858 0.4857 0.8498 1 0.0
O5 O-2 0.1126 0.312 0.4593 1 0.0
Cr2 Cr+3 0.1054 0.6989 0.9334 0.004 0.0
P2 P+5 0.1808 0.5022 0.4881 1 0.0
K1 K+1 0.3783 0.7809 0.6879 0.967 0.0
O6 O-2 0.1114 0.6911 0.5135 1 0.0
O10 O-2 0.2249 0.9658 0.3575 1 0.0
O4 O-2 0.5935 0.1923 0.7599 1 0.0
Ti1 Ti+4 0.3731 0.4998 -0.0004 1 0.0
O8 O-2 0.2531 0.461 0.6009 1 0.0
Ti2 Ti+4 0.2467 0.2688 0.7485 1 0.0
O3 O-2 0.4002 0.1979 0.7205 1 0.0
O7 O-2 0.2527 0.54 0.3723 1 0.0
K2 K+1 0.1054 0.6989 0.9334 0.996 0.0
P1 P+5 0.498 0.3361 0.7402 1 0.0
